data_2241332
loop_
_publ_author_name
'Nath, Paras'
'Bharty, Manoj K.'
'Chaurasia, Rahul'
'Kumari, Sanyucta'
'Gupta, Sushil K.'

_publ_section_title
;
 Crystal structure of
 <i>N</i>'-[bis(ethylsulfanyl)methylidene]-2-hydroxy-4-methoxybenzohydrazide
;
_journal_coeditor_code JJ2195
_journal_issue 12
_journal_name_full 'Acta Crystallographica Section E'
_journal_page_first o967
_journal_page_last o968
_journal_paper_doi 10.1107/S2056989015021271
_journal_volume 71
_journal_year 2015
_chemical_formula_iupac 'C13 H18 N2 O3 S2'
_chemical_formula_moiety 'C13 H18 N2 O3 S2'
_chemical_formula_sum 'C13 H18 N2 O3 S2'
_chemical_formula_weight 314.41
_chemical_name_systematic
;
<i>N</i>'-[Bis(ethylsulfanyl)methylidene]-2-hydroxy-4-methoxybenzohydrazide
;
_space_group_crystal_system monoclinic
_space_group_IT_number 14
_space_group_name_Hall '-P 2yn'
_space_group_name_H-M_alt 'P 1 21/n 1'
_symmetry_space_group_name_Hall '-P 2yn'
_symmetry_space_group_name_H-M 'P 1 21/n 1'
_atom_sites_solution_hydrogens mixed
_atom_sites_solution_primary direct
_atom_sites_solution_secondary difmap
_audit_creation_method SHELXL-2014/7
_cell_angle_alpha 90
_cell_angle_beta 104.156(10)
_cell_angle_gamma 90
_cell_formula_units_Z 4
_cell_length_a 8.479(2)
_cell_length_b 12.894(3)
_cell_length_c 13.843(3)
_cell_measurement_reflns_used 4529
_cell_measurement_temperature 293(2)
_cell_measurement_theta_max 27.5
_cell_measurement_theta_min 3.0
_cell_volume 1467.5(6)
_computing_cell_refinement
;
<i>CrystalClear-SM Expert</i> (Rigaku, 2011)
;
_computing_data_collection
;
<i>CrystalClear-SM Expert</i> (Rigaku, 2011)
;
_computing_data_reduction
;
<i>CrystalClear-SM Expert</i> (Rigaku, 2011)
;
_computing_molecular_graphics
;
SHELXTL (Sheldrick, 2008)
;
_computing_publication_material
;
SHELXTL (Sheldrick, 2008)
;
_computing_structure_refinement
;
SHELXL2014 (Sheldrick, 2015)
;
_computing_structure_solution
;
SHELXS97 (Sheldrick, 2008)
;
_diffrn_ambient_temperature 293(2)
_diffrn_detector_area_resol_mean 13.6612
_diffrn_measured_fraction_theta_full 0.998
_diffrn_measured_fraction_theta_max 0.998
_diffrn_measurement_device_type 'Rigaku Mercury 375R'
_diffrn_measurement_method '\w scans'
_diffrn_radiation_type MoK\a
_diffrn_radiation_wavelength 0.71073
_diffrn_reflns_av_R_equivalents 0.0266
_diffrn_reflns_limit_h_max 10
_diffrn_reflns_limit_h_min -10
_diffrn_reflns_limit_k_max 15
_diffrn_reflns_limit_k_min -15
_diffrn_reflns_limit_l_max 16
_diffrn_reflns_limit_l_min -16
_diffrn_reflns_number 12952
_diffrn_reflns_theta_full 25.344
_diffrn_reflns_theta_max 25.344
_diffrn_reflns_theta_min 3.016
_exptl_absorpt_coefficient_mu 0.371
_exptl_absorpt_correction_T_max 1.000
_exptl_absorpt_correction_T_min 0.938
_exptl_absorpt_correction_type multi-scan
_exptl_absorpt_process_details
;
(<i>CrystalClear-SM Expert</i>; Rigaku, 2011)
;
_exptl_crystal_colour Colorless
_exptl_crystal_density_diffrn 1.423
_exptl_crystal_density_method 'not measured'
_exptl_crystal_description Prism
_exptl_crystal_F_000 664
_exptl_crystal_size_max 0.2
_exptl_crystal_size_mid 0.2
_exptl_crystal_size_min 0.2
_refine_diff_density_max 0.278
_refine_diff_density_min -0.271
_refine_ls_extinction_method none
_refine_ls_goodness_of_fit_ref 1.081
_refine_ls_hydrogen_treatment mixed
_refine_ls_matrix_type full
_refine_ls_number_parameters 192
_refine_ls_number_reflns 2685
_refine_ls_number_restraints 0
_refine_ls_restrained_S_all 1.081
_refine_ls_R_factor_all 0.0309
_refine_ls_R_factor_gt 0.0294
_refine_ls_shift/su_max 0.000
_refine_ls_shift/su_mean 0.000
_refine_ls_structure_factor_coef Fsqd
_refine_ls_weighting_details 'w=1/[\s^2^(Fo^2^)+(0.0391P)^2^+0.8434P] where P=(Fo^2^+2Fc^2^)/3'
_refine_ls_weighting_scheme calc
_refine_ls_wR_factor_gt 0.0760
_refine_ls_wR_factor_ref 0.0773
_reflns_number_gt 2530
_reflns_number_total 2685
_reflns_threshold_expression 'I > 2\s(I)'
_cod_data_source_file jj2195sup1.cif
_cod_data_source_block I
_cod_database_code 2241332
_shelx_space_group_comment
;
The symmetry employed for this shelxl refinement is uniquely defined
by the following loop, which should always be used as a source of
symmetry information in preference to the above space-group names.
They are only intended as comments.
;

loop_
_space_group_symop_operation_xyz
'x, y, z'
'-x+1/2, y+1/2, -z+1/2'
'-x, -y, -z'
'x-1/2, -y-1/2, z-1/2'

loop_
_atom_site_type_symbol
_atom_site_label
_atom_site_fract_x
_atom_site_fract_y
_atom_site_fract_z
_atom_site_U_iso_or_equiv
_atom_site_adp_type
_atom_site_calc_flag
_atom_site_occupancy
S S1 0.18898(4) 0.33147(3) 0.40368(3) 0.01707(12) Uani d 1
S S2 0.36737(4) 0.51413(3) 0.34551(3) 0.01997(12) Uani d 1
O O1 1.14563(12) 0.43927(8) 0.07886(8) 0.0191(2) Uani d 1
O O2 0.73950(13) 0.50561(8) 0.24846(8) 0.0175(2) Uani d 1
H H2A 0.775(2) 0.5643(17) 0.2477(15) 0.034(5) Uiso d 1
O O3 0.63540(13) 0.19012(8) 0.25602(8) 0.0211(2) Uani d 1
N N1 0.55185(14) 0.35185(9) 0.27860(9) 0.0141(2) Uani d 1
H H1A 0.571(2) 0.4154(15) 0.2769(13) 0.025(5) Uiso d 1
N N2 0.43294(14) 0.31214(9) 0.32068(9) 0.0154(3) Uani d 1
C C1 0.78058(16) 0.32991(10) 0.20495(10) 0.0127(3) Uani d 1
C C2 0.82146(17) 0.43652(10) 0.20485(10) 0.0136(3) Uani d 1
C C3 0.94371(17) 0.46929(11) 0.16183(10) 0.0147(3) Uani d 1
H H3A 0.9696 0.5394 0.1619 0.018 Uiso calc 1
C C4 1.02795(16) 0.39806(11) 0.11852(10) 0.0150(3) Uani d 1
C C5 0.98999(17) 0.29255(11) 0.11710(10) 0.0157(3) Uani d 1
H H5A 1.0459 0.2447 0.0877 0.019 Uiso calc 1
C C6 0.86766(17) 0.26095(11) 0.16032(10) 0.0147(3) Uani d 1
H H6A 0.8423 0.1907 0.1596 0.018 Uiso calc 1
C C7 1.23586(18) 0.36914(12) 0.03325(12) 0.0214(3) Uani d 1
H H7A 1.3118 0.4074 0.0059 0.032 Uiso calc 1
H H7B 1.1626 0.3318 -0.0190 0.032 Uiso calc 1
H H7C 1.2938 0.3211 0.0822 0.032 Uiso calc 1
C C8 0.65227(16) 0.28531(11) 0.24849(10) 0.0139(3) Uani d 1
C C9 0.34330(17) 0.37829(11) 0.35163(10) 0.0145(3) Uani d 1
C C10 0.19836(17) 0.19372(11) 0.37997(11) 0.0173(3) Uani d 1
H H10A 0.1809 0.1812 0.3090 0.021 Uiso calc 1
H H10B 0.3044 0.1666 0.4134 0.021 Uiso calc 1
C C11 0.06688(18) 0.14095(12) 0.41920(11) 0.0220(3) Uani d 1
H H11A 0.0628 0.0687 0.4021 0.033 Uiso calc 1
H H11B -0.0363 0.1725 0.3900 0.033 Uiso calc 1
H H11C 0.0909 0.1483 0.4903 0.033 Uiso calc 1
C C12 0.19060(17) 0.56936(11) 0.37838(11) 0.0186(3) Uani d 1
H H12A 0.1653 0.6353 0.3444 0.022 Uiso calc 1
H H12B 0.0985 0.5237 0.3543 0.022 Uiso calc 1
C C13 0.2116(2) 0.58643(13) 0.48938(12) 0.0253(3) Uani d 1
H H13A 0.1168 0.6202 0.5006 0.038 Uiso calc 1
H H13B 0.3054 0.6291 0.5146 0.038 Uiso calc 1
H H13C 0.2260 0.5208 0.5231 0.038 Uiso calc 1

loop_
_atom_site_aniso_label
_atom_site_aniso_U_11
_atom_site_aniso_U_22
_atom_site_aniso_U_33
_atom_site_aniso_U_12
_atom_site_aniso_U_13
_atom_site_aniso_U_23
S1 0.0167(2) 0.01427(19) 0.0235(2) 0.00006(13) 0.01113(15) 0.00050(13)
S2 0.0224(2) 0.01129(19) 0.0307(2) 0.00183(14) 0.01520(16) 0.00151(14)
O1 0.0207(5) 0.0153(5) 0.0264(6) -0.0009(4) 0.0156(4) -0.0009(4)
O2 0.0195(5) 0.0094(5) 0.0276(6) -0.0009(4) 0.0135(4) -0.0018(4)
O3 0.0208(5) 0.0106(5) 0.0367(6) -0.0004(4) 0.0161(5) 0.0010(4)
N1 0.0136(6) 0.0098(6) 0.0214(6) -0.0017(5) 0.0091(5) 0.0004(5)
N2 0.0143(6) 0.0147(6) 0.0195(6) -0.0011(5) 0.0085(5) 0.0010(5)
C1 0.0111(6) 0.0128(7) 0.0140(6) 0.0004(5) 0.0027(5) 0.0004(5)
C2 0.0143(6) 0.0125(7) 0.0135(6) 0.0020(5) 0.0026(5) -0.0002(5)
C3 0.0171(7) 0.0112(6) 0.0160(7) -0.0008(5) 0.0043(5) 0.0001(5)
C4 0.0140(7) 0.0180(7) 0.0137(6) -0.0007(6) 0.0048(5) 0.0023(5)
C5 0.0163(7) 0.0148(7) 0.0174(7) 0.0018(5) 0.0069(6) -0.0019(5)
C6 0.0167(7) 0.0102(6) 0.0173(7) 0.0000(5) 0.0044(5) -0.0005(5)
C7 0.0212(8) 0.0198(7) 0.0284(8) 0.0029(6) 0.0162(6) -0.0001(6)
C8 0.0125(7) 0.0134(7) 0.0154(6) -0.0001(5) 0.0024(5) -0.0001(5)
C9 0.0148(7) 0.0124(7) 0.0164(6) -0.0002(5) 0.0043(5) 0.0018(5)
C10 0.0175(7) 0.0136(7) 0.0221(7) -0.0015(6) 0.0073(6) -0.0003(6)
C11 0.0207(8) 0.0219(8) 0.0242(8) -0.0059(6) 0.0071(6) 0.0020(6)
C12 0.0170(7) 0.0144(7) 0.0242(7) 0.0042(6) 0.0048(6) -0.0018(6)
C13 0.0302(9) 0.0225(8) 0.0259(8) -0.0003(7) 0.0121(7) -0.0043(6)

loop_
_atom_type_symbol
_atom_type_description
_atom_type_scat_dispersion_real
_atom_type_scat_dispersion_imag
_atom_type_scat_source
C C 0.0033 0.0016 'International Tables Vol C Tables 4.2.6.8 and 6.1.1.4'
H H 0.0000 0.0000 'International Tables Vol C Tables 4.2.6.8 and 6.1.1.4'
N N 0.0061 0.0033 'International Tables Vol C Tables 4.2.6.8 and 6.1.1.4'
O O 0.0106 0.0060 'International Tables Vol C Tables 4.2.6.8 and 6.1.1.4'
S S 0.1246 0.1234 'International Tables Vol C Tables 4.2.6.8 and 6.1.1.4'

loop_
_geom_angle_atom_site_label_1
_geom_angle_atom_site_label_2
_geom_angle_atom_site_label_3
_geom_angle
C9 S1 C10 101.15(7)
C9 S2 C12 105.35(7)
C4 O1 C7 117.17(11)
C2 O2 H2A 111.7(14)
C8 N1 N2 118.51(12)
C8 N1 H1A 118.4(13)
N2 N1 H1A 122.7(13)
C9 N2 N1 116.59(12)
C6 C1 C2 117.53(12)
C6 C1 C8 116.99(12)
C2 C1 C8 125.48(12)
O2 C2 C3 120.66(12)
O2 C2 C1 118.91(12)
C3 C2 C1 120.42(13)
C2 C3 C4 120.25(13)
C2 C3 H3A 119.9
C4 C3 H3A 119.9
O1 C4 C3 114.98(12)
O1 C4 C5 124.37(13)
C3 C4 C5 120.65(13)
C6 C5 C4 118.46(13)
C6 C5 H5A 120.8
C4 C5 H5A 120.8
C5 C6 C1 122.69(13)
C5 C6 H6A 118.7
C1 C6 H6A 118.7
O1 C7 H7A 109.5
O1 C7 H7B 109.5
H7A C7 H7B 109.5
O1 C7 H7C 109.5
H7A C7 H7C 109.5
H7B C7 H7C 109.5
O3 C8 N1 120.63(13)
O3 C8 C1 121.87(12)
N1 C8 C1 117.49(12)
N2 C9 S1 118.17(11)
N2 C9 S2 123.89(11)
S1 C9 S2 117.94(8)
C11 C10 S1 107.85(10)
C11 C10 H10A 110.1
S1 C10 H10A 110.1
C11 C10 H10B 110.1
S1 C10 H10B 110.1
H10A C10 H10B 108.4
C10 C11 H11A 109.5
C10 C11 H11B 109.5
H11A C11 H11B 109.5
C10 C11 H11C 109.5
H11A C11 H11C 109.5
H11B C11 H11C 109.5
C13 C12 S2 114.24(11)
C13 C12 H12A 108.7
S2 C12 H12A 108.7
C13 C12 H12B 108.7
S2 C12 H12B 108.7
H12A C12 H12B 107.6
C12 C13 H13A 109.5
C12 C13 H13B 109.5
H13A C13 H13B 109.5
C12 C13 H13C 109.5
H13A C13 H13C 109.5
H13B C13 H13C 109.5

loop_
_geom_bond_atom_site_label_1
_geom_bond_atom_site_label_2
_geom_bond_distance
S1 C9 1.7485(14)
S1 C10 1.8115(15)
S2 C9 1.7678(15)
S2 C12 1.8151(15)
O1 C4 1.3591(17)
O1 C7 1.4276(17)
O2 C2 1.3588(17)
O2 H2A 0.82(2)
O3 C8 1.2430(17)
N1 C8 1.3448(18)
N1 N2 1.3804(16)
N1 H1A 0.836(19)
N2 C9 1.2837(18)
C1 C6 1.3932(19)
C1 C2 1.4176(19)
C1 C8 1.4827(19)
C2 C3 1.382(2)
C3 C4 1.387(2)
C3 H3A 0.9300
C4 C5 1.397(2)
C5 C6 1.380(2)
C5 H5A 0.9300
C6 H6A 0.9300
C7 H7A 0.9600
C7 H7B 0.9600
C7 H7C 0.9600
C10 C11 1.516(2)
C10 H10A 0.9700
C10 H10B 0.9700
C11 H11A 0.9600
C11 H11B 0.9600
C11 H11C 0.9600
C12 C13 1.519(2)
C12 H12A 0.9700
C12 H12B 0.9700
C13 H13A 0.9600
C13 H13B 0.9600
C13 H13C 0.9600

loop_
_geom_hbond_atom_site_label_D
_geom_hbond_atom_site_label_H
_geom_hbond_atom_site_label_A
_geom_hbond_site_symmetry_A
_geom_hbond_distance_DH
_geom_hbond_distance_HA
_geom_hbond_distance_DA
_geom_hbond_angle_DHA
O2 H2A O3 2_655 0.82(2) 1.80(2) 2.6118(15) 177(2)
N1 H1A O2 . 0.836(19) 1.957(19) 2.6384(16) 137.9(17)
C3 H3A O3 2_655 0.93 2.52 3.1975(18) 129.9

loop_
_geom_torsion_atom_site_label_1
_geom_torsion_atom_site_label_2
_geom_torsion_atom_site_label_3
_geom_torsion_atom_site_label_4
_geom_torsion
C8 N1 N2 C9 177.63(12)
C6 C1 C2 O2 -179.53(12)
C8 C1 C2 O2 0.6(2)
C6 C1 C2 C3 -0.1(2)
C8 C1 C2 C3 -179.96(12)
O2 C2 C3 C4 179.25(12)
C1 C2 C3 C4 -0.2(2)
C7 O1 C4 C3 -179.94(12)
C7 O1 C4 C5 -0.2(2)
C2 C3 C4 O1 -179.83(12)
C2 C3 C4 C5 0.4(2)
O1 C4 C5 C6 179.87(12)
C3 C4 C5 C6 -0.4(2)
C4 C5 C6 C1 0.1(2)
C2 C1 C6 C5 0.1(2)
C8 C1 C6 C5 179.98(12)
N2 N1 C8 O3 1.9(2)
N2 N1 C8 C1 -179.09(11)
C6 C1 C8 O3 8.5(2)
C2 C1 C8 O3 -171.64(13)
C6 C1 C8 N1 -170.50(12)
C2 C1 C8 N1 9.4(2)
N1 N2 C9 S1 179.01(9)
N1 N2 C9 S2 -1.42(18)
C10 S1 C9 N2 -6.72(13)
C10 S1 C9 S2 173.68(8)
C12 S2 C9 N2 170.45(12)
C12 S2 C9 S1 -9.98(10)
C9 S1 C10 C11 -178.68(10)
C9 S2 C12 C13 88.23(12)

_cod_database_fobs_code 2241332
